data_7710731
loop_
_publ_author_name
'Bauer, Josh'
'Benz, Maximilian'
'Klap\"otke, Thomas M'
'Stierstorfer, J\"org'

_publ_section_title
;
 Chemistry of 2,5-diaminotetrazole.
;
_journal_name_full 'Dalton transactions (Cambridge, England : 2003)'
_journal_paper_doi 10.1039/d2dt01480g
_journal_year 2022
_chemical_formula_moiety 'C7 H7 O3 S, C H6 N7'
_chemical_formula_sum 'C8 H13 N7 O3 S'
_chemical_formula_weight 287.31
_chemical_name_common '1,3,5-triaminotetrazolium tosylate'
_chemical_name_systematic '1,3,5-triaminotetrazolium tosylate'
_space_group_IT_number 14
_space_group_name_Hall '-P 2yn'
_space_group_name_H-M_alt 'P 1 21/n 1'
_symmetry_cell_setting monoclinic
_symmetry_Int_Tables_number 14
_symmetry_space_group_name_Hall '-P 2yn'
_symmetry_space_group_name_H-M 'P 1 21/n 1'
_atom_sites_solution_hydrogens difmap
_atom_sites_solution_primary difmap
_audit_creation_date 2021-10-12
_audit_creation_method SHELXL-2018/3
_audit_update_record
;
2022-05-11 deposited with the CCDC.	2022-07-21 downloaded from the CCDC.
;
_cell_angle_alpha 90
_cell_angle_beta 91.840(5)
_cell_angle_gamma 90
_cell_formula_units_Z 4
_cell_length_a 9.3104(5)
_cell_length_b 13.9097(9)
_cell_length_c 9.8692(6)
_cell_measurement_reflns_used 2555
_cell_measurement_temperature 101(2)
_cell_measurement_theta_max 32.1310
_cell_measurement_theta_min 2.1280
_cell_volume 1277.45(13)
_computing_cell_refinement 'CrysAlisPro 1.171.40.84a (Rigaku OD, 2020)'
_computing_data_collection 'CrysAlisPro 1.171.40.84a (Rigaku OD, 2020)'
_computing_data_reduction 'CrysAlisPro 1.171.40.84a (Rigaku OD, 2020)'
_computing_molecular_graphics 'Diamond 2.1c, Crystal Impact GbR'
_computing_publication_material 'Encifer 1.5.1, CCDC 2014'
_computing_structure_refinement 'SHELXL-2018/3 (Sheldrick, 2018)'
_computing_structure_solution SIR-92
_diffrn_ambient_temperature 101(2)
_diffrn_detector 'CCD plate'
_diffrn_detector_area_resol_mean 15.9809
_diffrn_detector_type Sapphire3
_diffrn_measured_fraction_theta_full 1.000
_diffrn_measured_fraction_theta_max 1.000
_diffrn_measurement_details
;
List of Runs (angles in degrees, time in seconds):

  # Type    Start    End  Width  t~exp~   \w     \q     \k     \f   Frames
#--------------------------------------------------------------------------
  1  \w    -93.00 -13.00   1.00    1.00    --  -24.15 -38.00-120.00   80
  2  \w      6.00  67.00   1.00    1.00    --   25.09  38.00-120.00   61
  3  \w     35.00  69.00   1.00    1.00    --   25.09-178.00  90.00   34
  4  \w     -3.00  52.00   1.00    1.00    --   25.09 -77.00  90.00   55
;
_diffrn_measurement_device 'four-circle diffractometer'
_diffrn_measurement_device_type 'Xcalibur, Sapphire3'
_diffrn_measurement_method '\w scans'
_diffrn_orient_matrix_UB_11 -0.0015831000
_diffrn_orient_matrix_UB_12 -0.0407653000
_diffrn_orient_matrix_UB_13 0.0431406000
_diffrn_orient_matrix_UB_21 -0.0737716000
_diffrn_orient_matrix_UB_22 0.0084925000
_diffrn_orient_matrix_UB_23 0.0112145000
_diffrn_orient_matrix_UB_31 -0.0190624000
_diffrn_orient_matrix_UB_32 -0.0294452000
_diffrn_orient_matrix_UB_33 -0.0564298000
_diffrn_radiation_monochromator graphite
_diffrn_radiation_probe x-ray
_diffrn_radiation_type MoK\a
_diffrn_radiation_wavelength 0.71073
_diffrn_reflns_av_R_equivalents 0.0198
_diffrn_reflns_av_sigmaI/netI 0.0387
_diffrn_reflns_av_unetI/netI 0.0287
_diffrn_reflns_Laue_measured_fraction_full 1.000
_diffrn_reflns_Laue_measured_fraction_max 1.000
_diffrn_reflns_limit_h_max 7
_diffrn_reflns_limit_h_min -11
_diffrn_reflns_limit_k_max 15
_diffrn_reflns_limit_k_min -17
_diffrn_reflns_limit_l_max 12
_diffrn_reflns_limit_l_min -10
_diffrn_reflns_number 5480
_diffrn_reflns_point_group_measured_fraction_full 1.000
_diffrn_reflns_point_group_measured_fraction_max 1.000
_diffrn_reflns_theta_full 25.242
_diffrn_reflns_theta_max 26.362
_diffrn_reflns_theta_min 2.531
_diffrn_source 'fine-focus sealed X-ray tube'
_exptl_absorpt_coefficient_mu 0.271
_exptl_absorpt_correction_T_max 1.00000
_exptl_absorpt_correction_T_min 0.96443
_exptl_absorpt_correction_type multi-scan
_exptl_absorpt_process_details
;
CrysAlisPro 1.171.40.84a (Rigaku Oxford Diffraction, 2020)
Empirical absorption correction using spherical harmonics,
implemented in SCALE3 ABSPACK scaling algorithm.
;
_exptl_crystal_colour colorless
_exptl_crystal_density_diffrn 1.494
_exptl_crystal_description block
_exptl_crystal_F_000 600
_exptl_crystal_size_max 0.500
_exptl_crystal_size_mid 0.500
_exptl_crystal_size_min 0.500
_refine_diff_density_max 0.264
_refine_diff_density_min -0.468
_refine_diff_density_rms 0.072
_refine_ls_extinction_method none
_refine_ls_goodness_of_fit_ref 1.054
_refine_ls_hydrogen_treatment refall
_refine_ls_matrix_type full
_refine_ls_number_parameters 224
_refine_ls_number_reflns 2612
_refine_ls_number_restraints 0
_refine_ls_restrained_S_all 1.054
_refine_ls_R_factor_all 0.0432
_refine_ls_R_factor_gt 0.0352
_refine_ls_shift/su_max 0.001
_refine_ls_shift/su_mean 0.000
_refine_ls_structure_factor_coef Fsqd
_refine_ls_weighting_details 'w=1/[\s^2^(Fo^2^)+(0.0502P)^2^+0.6185P] where P=(Fo^2^+2Fc^2^)/3'
_refine_ls_weighting_scheme calc
_refine_ls_wR_factor_gt 0.0903
_refine_ls_wR_factor_ref 0.0968
_reflns_Friedel_coverage 0.000
_reflns_number_gt 2254
_reflns_number_total 2612
_reflns_threshold_expression 'I > 2\s(I)'
_cod_data_source_file d2dt01480g2.cif
_cod_data_source_block qx360
_cod_original_sg_symbol_H-M 'P 21/n'
_cod_database_code 7710731
_shelx_space_group_comment
;
The symmetry employed for this shelxl refinement is uniquely defined
by the following loop, which should always be used as a source of
symmetry information in preference to the above space-group names.
They are only intended as comments.
;
_shelx_estimated_absorpt_t_min 0.876
_shelx_estimated_absorpt_t_max 0.876

loop_
_space_group_symop_operation_xyz
'x, y, z'
'-x+1/2, y+1/2, -z+1/2'
'-x, -y, -z'
'x-1/2, -y-1/2, z-1/2'

loop_
_atom_site_label
_atom_site_type_symbol
_atom_site_fract_x
_atom_site_fract_y
_atom_site_fract_z
_atom_site_U_iso_or_equiv
_atom_site_adp_type
_atom_site_occupancy
_atom_site_site_symmetry_order
_atom_site_calc_flag
_atom_site_refinement_flags_posn
_atom_site_refinement_flags_adp
_atom_site_refinement_flags_occupancy
_atom_site_disorder_assembly
_atom_site_disorder_group
S1 S 0.30647(4) 0.59451(3) 0.14875(4) 0.01728(14) Uani 1 1 d . . . . .
O1 O 0.34603(13) 0.49373(9) 0.13396(13) 0.0234(3) Uani 1 1 d . . . . .
O2 O 0.41968(13) 0.65049(10) 0.21630(14) 0.0274(3) Uani 1 1 d . . . . .
O3 O 0.25916(14) 0.63635(11) 0.01938(13) 0.0297(3) Uani 1 1 d . . . . .
N1 N 0.59902(15) 0.24529(10) 0.45547(14) 0.0179(3) Uani 1 1 d . . . . .
N3 N 0.63132(15) 0.34513(10) 0.30687(14) 0.0179(3) Uani 1 1 d . . . . .
N7 N 0.80367(17) 0.14665(11) 0.42225(16) 0.0208(3) Uani 1 1 d . . . . .
N2 N 0.54026(15) 0.32600(11) 0.39837(15) 0.0191(3) Uani 1 1 d . . . . .
N4 N 0.74484(15) 0.28683(10) 0.29653(14) 0.0185(3) Uani 1 1 d . . . . .
N6 N 0.61933(18) 0.42481(12) 0.22694(17) 0.0229(3) Uani 1 1 d . . . . .
N5 N 0.54045(17) 0.19813(12) 0.56489(16) 0.0205(3) Uani 1 1 d . . . . .
C1 C 0.72093(18) 0.22165(12) 0.39345(17) 0.0168(3) Uani 1 1 d . . . . .
C2 C 0.15512(18) 0.59739(12) 0.25094(17) 0.0166(3) Uani 1 1 d . . . . .
C3 C 0.12230(19) 0.67944(13) 0.32322(18) 0.0194(4) Uani 1 1 d . . . . .
C4 C -0.00225(19) 0.68135(14) 0.39705(18) 0.0220(4) Uani 1 1 d . . . . .
C7 C 0.0652(2) 0.51797(14) 0.2523(2) 0.0247(4) Uani 1 1 d . . . . .
C5 C -0.09523(19) 0.60307(14) 0.39811(19) 0.0238(4) Uani 1 1 d . . . . .
C6 C -0.0582(2) 0.52154(15) 0.3257(2) 0.0284(4) Uani 1 1 d . . . . .
C8 C -0.2325(2) 0.60718(19) 0.4736(2) 0.0346(5) Uani 1 1 d . . . . .
H4 H -0.026(2) 0.7358(16) 0.448(2) 0.027(5) Uiso 1 1 d . . . . .
H6 H -0.116(2) 0.4712(16) 0.321(2) 0.028(6) Uiso 1 1 d . . . . .
H3 H 0.185(2) 0.7338(14) 0.3255(19) 0.017(5) Uiso 1 1 d . . . . .
H7 H 0.086(2) 0.4627(16) 0.200(2) 0.027(6) Uiso 1 1 d . . . . .
H6A H 0.527(3) 0.4398(16) 0.221(2) 0.030(6) Uiso 1 1 d . . . . .
H5A H 0.452(3) 0.1801(16) 0.541(2) 0.028(6) Uiso 1 1 d . . . . .
H7A H 0.882(3) 0.1424(16) 0.382(2) 0.031(6) Uiso 1 1 d . . . . .
H6B H 0.653(3) 0.4120(15) 0.154(2) 0.026(6) Uiso 1 1 d . . . . .
H5B H 0.535(2) 0.2378(16) 0.632(2) 0.027(6) Uiso 1 1 d . . . . .
H7B H 0.785(3) 0.1076(17) 0.488(3) 0.038(7) Uiso 1 1 d . . . . .
H8A H -0.234(4) 0.653(2) 0.546(4) 0.079(10) Uiso 1 1 d . . . . .
H8B H -0.257(3) 0.545(2) 0.516(3) 0.075(10) Uiso 1 1 d . . . . .
H8C H -0.308(4) 0.613(2) 0.415(3) 0.074(10) Uiso 1 1 d . . . . .

loop_
_atom_site_aniso_label
_atom_site_aniso_U_11
_atom_site_aniso_U_22
_atom_site_aniso_U_33
_atom_site_aniso_U_23
_atom_site_aniso_U_13
_atom_site_aniso_U_12
S1 0.0139(2) 0.0206(2) 0.0174(2) -0.00120(16) 0.00228(16) 0.00142(15)
O1 0.0194(6) 0.0232(7) 0.0276(7) -0.0051(5) 0.0009(5) 0.0045(5)
O2 0.0182(6) 0.0309(7) 0.0335(7) -0.0097(6) 0.0064(5) -0.0056(5)
O3 0.0240(7) 0.0434(8) 0.0220(7) 0.0096(6) 0.0069(5) 0.0108(6)
N1 0.0168(7) 0.0189(7) 0.0180(7) 0.0012(6) 0.0019(6) 0.0011(6)
N3 0.0153(7) 0.0195(7) 0.0189(7) 0.0003(6) 0.0015(6) 0.0018(6)
N7 0.0186(8) 0.0211(8) 0.0228(8) 0.0037(7) 0.0047(6) 0.0039(6)
N2 0.0172(7) 0.0206(7) 0.0197(7) 0.0007(6) 0.0016(6) 0.0024(6)
N4 0.0161(7) 0.0203(7) 0.0191(7) 0.0007(6) -0.0001(6) 0.0032(6)
N6 0.0214(8) 0.0241(8) 0.0233(9) 0.0071(7) 0.0029(7) 0.0057(6)
N5 0.0191(8) 0.0244(8) 0.0183(8) 0.0015(7) 0.0045(6) -0.0031(6)
C1 0.0142(8) 0.0195(8) 0.0167(8) -0.0023(7) 0.0004(6) -0.0013(6)
C2 0.0138(8) 0.0210(9) 0.0150(8) 0.0006(7) 0.0004(6) 0.0017(6)
C3 0.0173(8) 0.0212(9) 0.0195(8) -0.0011(7) -0.0002(7) 0.0004(7)
C4 0.0209(9) 0.0259(10) 0.0193(9) -0.0044(7) 0.0011(7) 0.0037(7)
C7 0.0231(9) 0.0216(9) 0.0295(10) -0.0044(8) 0.0039(8) -0.0019(7)
C5 0.0165(8) 0.0341(11) 0.0209(9) 0.0035(8) 0.0030(7) 0.0024(7)
C6 0.0216(9) 0.0255(10) 0.0384(11) 0.0001(9) 0.0057(8) -0.0064(8)
C8 0.0225(10) 0.0484(14) 0.0336(12) 0.0026(11) 0.0101(9) 0.0017(9)

loop_
_atom_type_symbol
_atom_type_description
_atom_type_scat_dispersion_real
_atom_type_scat_dispersion_imag
_atom_type_scat_source
C C 0.0033 0.0016 'International Tables Vol C Tables 4.2.6.8 and 6.1.1.4'
H H 0.0000 0.0000 'International Tables Vol C Tables 4.2.6.8 and 6.1.1.4'
N N 0.0061 0.0033 'International Tables Vol C Tables 4.2.6.8 and 6.1.1.4'
O O 0.0106 0.0060 'International Tables Vol C Tables 4.2.6.8 and 6.1.1.4'
S S 0.1246 0.1234 'International Tables Vol C Tables 4.2.6.8 and 6.1.1.4'

loop_
_geom_angle_atom_site_label_1
_geom_angle_atom_site_label_2
_geom_angle_atom_site_label_3
_geom_angle
_geom_angle_site_symmetry_1
_geom_angle_site_symmetry_3
_geom_angle_publ_flag
O2 S1 O1 112.26(8) . . ?
O2 S1 O3 112.43(9) . . ?
O1 S1 O3 111.48(8) . . ?
O2 S1 C2 107.87(8) . . ?
O1 S1 C2 106.79(8) . . ?
O3 S1 C2 105.54(8) . . ?
C1 N1 N2 110.24(14) . . ?
C1 N1 N5 126.51(14) . . ?
N2 N1 N5 123.21(14) . . ?
N2 N3 N4 117.91(14) . . ?
N2 N3 N6 122.07(14) . . ?
N4 N3 N6 119.91(14) . . ?
C1 N7 H7A 117.3(15) . . ?
C1 N7 H7B 121.7(16) . . ?
H7A N7 H7B 120(2) . . ?
N3 N2 N1 101.29(13) . . ?
N3 N4 C1 101.86(13) . . ?
N3 N6 H6A 107.0(15) . . ?
N3 N6 H6B 107.9(15) . . ?
H6A N6 H6B 113(2) . . ?
N1 N5 H5A 108.4(14) . . ?
N1 N5 H5B 109.1(14) . . ?
H5A N5 H5B 108(2) . . ?
N7 C1 N4 125.27(16) . . ?
N7 C1 N1 126.04(16) . . ?
N4 C1 N1 108.69(15) . . ?
C3 C2 C7 120.54(16) . . ?
C3 C2 S1 120.53(13) . . ?
C7 C2 S1 118.85(13) . . ?
C2 C3 C4 119.17(17) . . ?
C2 C3 H3 121.1(12) . . ?
C4 C3 H3 119.7(12) . . ?
C3 C4 C5 121.27(17) . . ?
C3 C4 H4 120.7(13) . . ?
C5 C4 H4 118.0(13) . . ?
C6 C7 C2 119.36(17) . . ?
C6 C7 H7 120.3(13) . . ?
C2 C7 H7 120.3(13) . . ?
C6 C5 C4 118.05(17) . . ?
C6 C5 C8 121.01(18) . . ?
C4 C5 C8 120.93(18) . . ?
C7 C6 C5 121.60(18) . . ?
C7 C6 H6 117.4(14) . . ?
C5 C6 H6 120.9(14) . . ?
C5 C8 H8A 115(2) . . ?
C5 C8 H8B 112.7(19) . . ?
H8A C8 H8B 105(3) . . ?
C5 C8 H8C 110(2) . . ?
H8A C8 H8C 113(3) . . ?
H8B C8 H8C 99(3) . . ?

loop_
_geom_bond_atom_site_label_1
_geom_bond_atom_site_label_2
_geom_bond_distance
_geom_bond_site_symmetry_2
_geom_bond_publ_flag
S1 O2 1.4549(13) . ?
S1 O1 1.4579(13) . ?
S1 O3 1.4584(13) . ?
S1 C2 1.7594(17) . ?
N1 C1 1.347(2) . ?
N1 N2 1.363(2) . ?
N1 N5 1.390(2) . ?
N3 N2 1.286(2) . ?
N3 N4 1.339(2) . ?
N3 N6 1.363(2) . ?
N7 C1 1.322(2) . ?
N7 H7A 0.84(2) . ?
N7 H7B 0.87(3) . ?
N4 C1 1.342(2) . ?
N6 H6A 0.89(2) . ?
N6 H6B 0.81(2) . ?
N5 H5A 0.89(2) . ?
N5 H5B 0.87(2) . ?
C2 C3 1.385(2) . ?
C2 C7 1.387(2) . ?
C3 C4 1.389(3) . ?
C3 H3 0.96(2) . ?
C4 C5 1.391(3) . ?
C4 H4 0.94(2) . ?
C7 C6 1.379(3) . ?
C7 H7 0.95(2) . ?
C5 C6 1.390(3) . ?
C5 C8 1.501(3) . ?
C6 H6 0.88(2) . ?
C8 H8A 0.96(4) . ?
C8 H8B 1.00(3) . ?
C8 H8C 0.90(4) . ?

loop_
_geom_contact_atom_site_label_1
_geom_contact_atom_site_label_2
_geom_contact_distance
_geom_contact_site_symmetry_1
_geom_contact_site_symmetry_2
_geom_contact_publ_flag
? ? ? ? ? ?

loop_
_geom_hbond_atom_site_label_D
_geom_hbond_atom_site_label_H
_geom_hbond_atom_site_label_A
_geom_hbond_distance_DH
_geom_hbond_distance_HA
_geom_hbond_distance_DA
_geom_hbond_angle_DHA
_geom_hbond_site_symmetry_A
C7 H7 N5 0.95(2) 2.63(2) 3.533(2) 158.4(17) 4_565

loop_
_geom_torsion_atom_site_label_1
_geom_torsion_atom_site_label_2
_geom_torsion_atom_site_label_3
_geom_torsion_atom_site_label_4
_geom_torsion
_geom_torsion_site_symmetry_1
_geom_torsion_site_symmetry_2
_geom_torsion_site_symmetry_3
_geom_torsion_site_symmetry_4
_geom_torsion_publ_flag
N4 N3 N2 N1 -0.37(18) . . . . ?
N6 N3 N2 N1 -176.68(15) . . . . ?
C1 N1 N2 N3 -0.28(17) . . . . ?
N5 N1 N2 N3 177.81(15) . . . . ?
N2 N3 N4 C1 0.84(19) . . . . ?
N6 N3 N4 C1 177.24(15) . . . . ?
N3 N4 C1 N7 178.84(16) . . . . ?
N3 N4 C1 N1 -0.93(17) . . . . ?
N2 N1 C1 N7 -178.96(16) . . . . ?
N5 N1 C1 N7 3.0(3) . . . . ?
N2 N1 C1 N4 0.81(18) . . . . ?
N5 N1 C1 N4 -177.20(15) . . . . ?
O2 S1 C2 C3 35.87(17) . . . . ?
O1 S1 C2 C3 156.74(14) . . . . ?
O3 S1 C2 C3 -84.51(16) . . . . ?
O2 S1 C2 C7 -147.45(15) . . . . ?
O1 S1 C2 C7 -26.57(16) . . . . ?
O3 S1 C2 C7 92.17(16) . . . . ?
C7 C2 C3 C4 -0.2(3) . . . . ?
S1 C2 C3 C4 176.46(13) . . . . ?
C2 C3 C4 C5 -0.9(3) . . . . ?
C3 C2 C7 C6 0.5(3) . . . . ?
S1 C2 C7 C6 -176.19(15) . . . . ?
C3 C4 C5 C6 1.6(3) . . . . ?
C3 C4 C5 C8 -177.50(18) . . . . ?
C2 C7 C6 C5 0.2(3) . . . . ?
C4 C5 C6 C7 -1.3(3) . . . . ?
C8 C5 C6 C7 177.83(19) . . . . ?
